data_4063434
loop_
_publ_author_name
'Volpe, Emily C.'
'Wolczanski, Peter T.'
'Lobkovsky, Emil B.'

_publ_section_title
;
 Aryl-Containing Pyridine-Imine and Azaallyl Chelates of Iron toward
 Strong Field Coordination Compounds
;
_journal_issue 2
_journal_name_full Organometallics
_journal_page_first 364
_journal_paper_doi 10.1021/om900793c
_journal_volume 29
_journal_year 2010
_chemical_formula_moiety 'C27 H48 Fe N2 P3, C F3 O3 S'
_chemical_formula_sum 'C28 H48 F3 Fe N2 O3 P3 S'
_chemical_formula_weight 698.50
_chemical_name_systematic
; 
 ? 
;
_space_group_IT_number 2
_symmetry_cell_setting triclinic
_symmetry_space_group_name_Hall '-P 1'
_symmetry_space_group_name_H-M 'P -1'
_atom_sites_solution_hydrogens geom
_atom_sites_solution_primary direct
_atom_sites_solution_secondary difmap
_audit_creation_method SHELXL-97
_cell_angle_alpha 97.4860(10)
_cell_angle_beta 105.8730(10)
_cell_angle_gamma 102.5040(10)
_cell_formula_units_Z 2
_cell_length_a 9.1821(3)
_cell_length_b 13.7066(4)
_cell_length_c 14.5326(5)
_cell_measurement_reflns_used 9990
_cell_measurement_temperature 173(2)
_cell_measurement_theta_max 0.00
_cell_measurement_theta_min 0.00
_cell_volume 1682.20(9)
_computing_cell_refinement 'Bruker SAINT+'
_computing_data_collection 'Bruker APEX2'
_computing_data_reduction 'Bruker SAINT+'
_computing_molecular_graphics 'Bruker SHELXTL'
_computing_publication_material 'Bruker SHELXTL'
_computing_structure_refinement 'SHELXL-97 (Sheldrick, 1997)'
_computing_structure_solution 'SHELXS-97 (Sheldrick, 1990)'
_diffrn_ambient_temperature 173(2)
_diffrn_measured_fraction_theta_full 0.987
_diffrn_measured_fraction_theta_max 0.987
_diffrn_measurement_device_type 'Bruker X8 APEX II diffractometer'
_diffrn_measurement_method 'phi and omega scans'
_diffrn_radiation_monochromator graphite
_diffrn_radiation_source 'fine-focus sealed tube'
_diffrn_radiation_type MoK\a
_diffrn_radiation_wavelength 0.71073
_diffrn_reflns_av_R_equivalents 0.0346
_diffrn_reflns_av_sigmaI/netI 0.0421
_diffrn_reflns_limit_h_max 13
_diffrn_reflns_limit_h_min -11
_diffrn_reflns_limit_k_max 19
_diffrn_reflns_limit_k_min -17
_diffrn_reflns_limit_l_max 20
_diffrn_reflns_limit_l_min -20
_diffrn_reflns_number 41235
_diffrn_reflns_theta_full 30.51
_diffrn_reflns_theta_max 30.51
_diffrn_reflns_theta_min 1.92
_exptl_absorpt_coefficient_mu 0.701
_exptl_absorpt_correction_T_max 0.8443
_exptl_absorpt_correction_T_min 0.7668
_exptl_absorpt_correction_type multi-scan
_exptl_absorpt_process_details SADABS
_exptl_crystal_colour red
_exptl_crystal_density_diffrn 1.379
_exptl_crystal_density_method 'not measured'
_exptl_crystal_description block
_exptl_crystal_F_000 736
_exptl_crystal_size_max 0.40
_exptl_crystal_size_mid 0.30
_exptl_crystal_size_min 0.25
_refine_diff_density_max 0.487
_refine_diff_density_min -0.463
_refine_diff_density_rms 0.066
_refine_ls_extinction_method none
_refine_ls_goodness_of_fit_ref 1.059
_refine_ls_hydrogen_treatment mixed
_refine_ls_matrix_type full
_refine_ls_number_parameters 419
_refine_ls_number_reflns 10134
_refine_ls_number_restraints 0
_refine_ls_restrained_S_all 1.059
_refine_ls_R_factor_all 0.0623
_refine_ls_R_factor_gt 0.0419
_refine_ls_shift/su_max 0.041
_refine_ls_shift/su_mean 0.002
_refine_ls_structure_factor_coef Fsqd
_refine_ls_weighting_details 'calc w=1/[\s^2^(Fo^2^)+(0.0468P)^2^+0.4618P] where P=(Fo^2^+2Fc^2^)/3'
_refine_ls_weighting_scheme calc
_refine_ls_wR_factor_gt 0.0960
_refine_ls_wR_factor_ref 0.1043
_reflns_number_gt 7579
_reflns_number_total 10134
_reflns_threshold_expression >2sigma(I)
_cod_data_source_file om900793c_si_002.cif
_cod_data_source_block ev7
_cod_depositor_comments
;
The following automatic conversions were performed:

'_symmetry_cell_setting' value 'Triclinic' changed to 'triclinic'
according to the built-in table from CIF Core dictionary named
'cif_core.dic' version 2.4.1 from 2010-06-29.

Automatic conversion script
Id: cif_fix_values 1673 2011-04-08 12:14:43Z adriana 
;
_cod_original_sg_symbol_H-M P-1
_cod_database_code 4063434

loop_
_symmetry_equiv_pos_as_xyz
'x, y, z'
'-x, -y, -z'

loop_
_atom_site_label
_atom_site_type_symbol
_atom_site_fract_x
_atom_site_fract_y
_atom_site_fract_z
_atom_site_U_iso_or_equiv
_atom_site_adp_type
_atom_site_occupancy
_atom_site_symmetry_multiplicity
_atom_site_calc_flag
_atom_site_refinement_flags
_atom_site_disorder_assembly
_atom_site_disorder_group
Fe1 Fe 0.17937(2) 0.238612(14) 0.268669(13) 0.01929(5) Uani 1 1 d . . .
P1 P 0.24573(4) 0.11979(3) 0.17933(3) 0.02320(8) Uani 1 1 d . . .
P2 P 0.34178(4) 0.36262(3) 0.22968(3) 0.02868(9) Uani 1 1 d . . .
P3 P 0.07784(4) 0.34793(3) 0.34340(3) 0.02636(9) Uani 1 1 d . . .
S1 S -0.00708(4) 0.22244(3) 0.65237(3) 0.03218(9) Uani 1 1 d . . .
F1 F 0.15953(18) 0.32341(15) 0.82808(10) 0.1092(6) Uani 1 1 d . . .
F2 F 0.29183(13) 0.30763(11) 0.73276(11) 0.0862(5) Uani 1 1 d . . .
F3 F 0.20547(15) 0.17997(11) 0.78970(11) 0.0912(5) Uani 1 1 d . . .
O1 O 0.03356(17) 0.15801(11) 0.58317(10) 0.0612(4) Uani 1 1 d . . .
O2 O -0.02708(15) 0.31646(9) 0.62680(10) 0.0538(4) Uani 1 1 d . . .
O3 O -0.12375(13) 0.16858(10) 0.68889(9) 0.0501(3) Uani 1 1 d . . .
N1 N 0.05355(12) 0.12659(8) 0.30484(8) 0.0213(2) Uani 1 1 d . . .
N2 N 0.37704(14) 0.13076(10) 0.51641(9) 0.0326(3) Uani 1 1 d . . .
C1 C -0.02392(14) 0.20918(10) 0.15737(9) 0.0208(3) Uani 1 1 d . . .
C2 C -0.07718(15) 0.25398(10) 0.07695(10) 0.0234(3) Uani 1 1 d . . .
H2 H -0.0123(16) 0.3051(10) 0.0642(10) 0.017(3) Uiso 1 1 d . . .
C3 C -0.23084(15) 0.22491(11) 0.01261(10) 0.0243(3) Uani 1 1 d . . .
C4 C -0.33894(15) 0.14333(11) 0.02677(10) 0.0261(3) Uani 1 1 d . . .
H4 H -0.4447(19) 0.1230(12) -0.0130(12) 0.040(5) Uiso 1 1 d . . .
C5 C -0.29431(15) 0.09506(11) 0.10253(10) 0.0247(3) Uani 1 1 d . . .
H5 H -0.3644(18) 0.0423(12) 0.1116(11) 0.031(4) Uiso 1 1 d . . .
C6 C -0.14095(14) 0.12781(10) 0.16729(9) 0.0209(3) Uani 1 1 d . . .
C7 C -0.08907(15) 0.08429(10) 0.25058(10) 0.0233(3) Uani 1 1 d . . .
H7 H -0.1536(17) 0.0287(11) 0.2635(10) 0.024(4) Uiso 1 1 d . . .
C8 C 0.12227(17) 0.08714(11) 0.39014(10) 0.0280(3) Uani 1 1 d . . .
H8B H 0.0638(17) 0.0913(11) 0.4330(11) 0.024(4) Uiso 1 1 d . . .
H8A H 0.122(2) 0.0148(13) 0.3698(12) 0.043(5) Uiso 1 1 d . . .
C9 C 0.28608(15) 0.15369(11) 0.43589(10) 0.0257(3) Uani 1 1 d . . .
C10 C 0.52719(18) 0.18816(14) 0.56161(11) 0.0390(4) Uani 1 1 d . . .
H10 H 0.581(2) 0.1649(13) 0.6117(13) 0.044(5) Uiso 1 1 d . . .
C11 C 0.58423(18) 0.27044(14) 0.52732(12) 0.0400(4) Uani 1 1 d . . .
H11 H 0.681(2) 0.3072(13) 0.5542(13) 0.045(5) Uiso 1 1 d . . .
C12 C 0.49055(17) 0.29491(13) 0.44611(11) 0.0332(4) Uani 1 1 d . . .
H12 H 0.5292(18) 0.3517(12) 0.4241(11) 0.030(4) Uiso 1 1 d . . .
C13 C 0.33691(15) 0.23493(11) 0.39277(10) 0.0253(3) Uani 1 1 d . . .
C14 C -0.28698(16) 0.28205(11) -0.06775(10) 0.0291(3) Uani 1 1 d . . .
C15 C -0.3788(2) 0.20812(14) -0.16582(12) 0.0439(4) Uani 1 1 d . . .
H15A H -0.3111 0.1686 -0.1851 0.066 Uiso 1 1 calc R . .
H15B H -0.4128 0.2470 -0.2159 0.066 Uiso 1 1 calc R . .
H15C H -0.4709 0.1617 -0.1590 0.066 Uiso 1 1 calc R . .
C16 C -0.1511(2) 0.35623(15) -0.08465(14) 0.0496(5) Uani 1 1 d . . .
H16A H -0.0986 0.4106 -0.0264 0.074 Uiso 1 1 calc R . .
H16B H -0.1917 0.3861 -0.1409 0.074 Uiso 1 1 calc R . .
H16C H -0.0759 0.3196 -0.0975 0.074 Uiso 1 1 calc R . .
C17 C -0.39569(19) 0.34188(13) -0.03793(13) 0.0400(4) Uani 1 1 d . . .
H17A H -0.4840 0.2946 -0.0279 0.060 Uiso 1 1 calc R . .
H17B H -0.4356 0.3775 -0.0897 0.060 Uiso 1 1 calc R . .
H17C H -0.3370 0.3918 0.0228 0.060 Uiso 1 1 calc R . .
C18 C 0.3128(2) 0.04429(14) 0.55684(13) 0.0473(5) Uani 1 1 d . . .
H18A H 0.2225 0.0558 0.5759 0.071 Uiso 1 1 calc R . .
H18B H 0.3937 0.0382 0.6142 0.071 Uiso 1 1 calc R . .
H18C H 0.2794 -0.0187 0.5073 0.071 Uiso 1 1 calc R . .
C19 C 0.10963(17) -0.00738(11) 0.13992(12) 0.0320(4) Uani 1 1 d . . .
H19A H 0.0053 -0.0026 0.1036 0.048 Uiso 1 1 calc R . .
H19B H 0.1036 -0.0366 0.1973 0.048 Uiso 1 1 calc R . .
H19C H 0.1469 -0.0512 0.0978 0.048 Uiso 1 1 calc R . .
C20 C 0.42491(17) 0.08395(12) 0.23760(12) 0.0363(4) Uani 1 1 d . . .
H20A H 0.4144 0.0566 0.2952 0.054 Uiso 1 1 calc R . .
H20B H 0.5149 0.1442 0.2575 0.054 Uiso 1 1 calc R . .
H20C H 0.4411 0.0319 0.1912 0.054 Uiso 1 1 calc R . .
C21 C 0.26527(18) 0.13704(13) 0.06042(11) 0.0351(4) Uani 1 1 d . . .
H21A H 0.2816 0.0751 0.0275 0.053 Uiso 1 1 calc R . .
H21B H 0.3553 0.1950 0.0694 0.053 Uiso 1 1 calc R . .
H21C H 0.1695 0.1503 0.0205 0.053 Uiso 1 1 calc R . .
C22 C 0.53837(16) 0.34824(13) 0.23250(13) 0.0383(4) Uani 1 1 d . . .
H22A H 0.5276 0.2916 0.1803 0.057 Uiso 1 1 calc R . .
H22B H 0.5907 0.3341 0.2958 0.057 Uiso 1 1 calc R . .
H22C H 0.6010 0.4114 0.2228 0.057 Uiso 1 1 calc R . .
C23 C 0.28740(18) 0.39757(13) 0.10963(12) 0.0396(4) Uani 1 1 d . . .
H23A H 0.2079 0.4357 0.1062 0.059 Uiso 1 1 calc R . .
H23B H 0.2448 0.3356 0.0585 0.059 Uiso 1 1 calc R . .
H23C H 0.3805 0.4401 0.1001 0.059 Uiso 1 1 calc R . .
C24 C 0.4100(2) 0.49291(12) 0.30383(14) 0.0457(5) Uani 1 1 d . . .
H24A H 0.4809 0.5363 0.2771 0.069 Uiso 1 1 calc R . .
H24B H 0.4658 0.4914 0.3713 0.069 Uiso 1 1 calc R . .
H24C H 0.3195 0.5203 0.3025 0.069 Uiso 1 1 calc R . .
C25 C -0.00326(19) 0.43787(12) 0.27585(13) 0.0400(4) Uani 1 1 d . . .
H25A H -0.0998 0.4007 0.2234 0.060 Uiso 1 1 calc R . .
H25B H 0.0735 0.4732 0.2477 0.060 Uiso 1 1 calc R . .
H25C H -0.0268 0.4879 0.3203 0.060 Uiso 1 1 calc R . .
C26 C 0.19860(19) 0.42888(14) 0.46227(12) 0.0450(5) Uani 1 1 d . . .
H26A H 0.1411 0.4751 0.4838 0.067 Uiso 1 1 calc R . .
H26B H 0.2966 0.4689 0.4563 0.067 Uiso 1 1 calc R . .
H26C H 0.2226 0.3859 0.5102 0.067 Uiso 1 1 calc R . .
C27 C -0.09209(17) 0.28935(13) 0.37843(12) 0.0358(4) Uani 1 1 d . . .
H27A H -0.1328 0.3428 0.4060 0.054 Uiso 1 1 calc R . .
H27B H -0.0607 0.2487 0.4274 0.054 Uiso 1 1 calc R . .
H27C H -0.1739 0.2452 0.3208 0.054 Uiso 1 1 calc R . .
C28 C 0.1706(2) 0.26051(16) 0.75639(14) 0.0512(5) Uani 1 1 d . . .

loop_
_atom_site_aniso_label
_atom_site_aniso_U_11
_atom_site_aniso_U_22
_atom_site_aniso_U_33
_atom_site_aniso_U_23
_atom_site_aniso_U_13
_atom_site_aniso_U_12
Fe1 0.01515(8) 0.02026(9) 0.01970(9) 0.00181(7) 0.00247(7) 0.00418(6)
P1 0.02033(14) 0.02565(17) 0.02350(17) 0.00271(13) 0.00692(13) 0.00705(13)
P2 0.01955(15) 0.02642(18) 0.0356(2) 0.00557(15) 0.00399(14) 0.00313(13)
P3 0.02124(15) 0.02630(17) 0.02715(18) -0.00241(14) 0.00257(13) 0.00832(13)
S1 0.03157(17) 0.03431(19) 0.03050(19) 0.00517(15) 0.00826(14) 0.01098(15)
F1 0.0788(10) 0.1534(15) 0.0536(8) -0.0356(9) -0.0075(7) 0.0147(10)
F2 0.0323(5) 0.1001(10) 0.1174(11) 0.0468(8) 0.0117(6) -0.0007(6)
F3 0.0552(7) 0.0988(9) 0.1068(10) 0.0606(8) -0.0106(7) 0.0166(7)
O1 0.0798(8) 0.0600(8) 0.0540(8) 0.0008(6) 0.0341(7) 0.0287(7)
O2 0.0513(7) 0.0368(6) 0.0646(8) 0.0146(6) 0.0000(6) 0.0145(5)
O3 0.0331(6) 0.0647(8) 0.0537(7) 0.0181(6) 0.0161(5) 0.0082(6)
N1 0.0212(5) 0.0238(5) 0.0198(5) 0.0038(4) 0.0064(4) 0.0081(4)
N2 0.0334(6) 0.0454(7) 0.0229(6) 0.0082(5) 0.0064(5) 0.0205(5)
C1 0.0169(5) 0.0212(6) 0.0223(6) 0.0004(5) 0.0052(5) 0.0045(5)
C2 0.0184(5) 0.0250(6) 0.0266(7) 0.0059(5) 0.0068(5) 0.0052(5)
C3 0.0210(6) 0.0307(7) 0.0202(6) 0.0020(5) 0.0053(5) 0.0086(5)
C4 0.0153(5) 0.0321(7) 0.0252(7) -0.0005(6) 0.0014(5) 0.0045(5)
C5 0.0169(5) 0.0248(6) 0.0279(7) -0.0004(5) 0.0065(5) 0.0000(5)
C6 0.0173(5) 0.0234(6) 0.0206(6) 0.0007(5) 0.0062(5) 0.0043(5)
C7 0.0207(5) 0.0235(6) 0.0263(7) 0.0044(5) 0.0098(5) 0.0043(5)
C8 0.0298(6) 0.0321(7) 0.0245(7) 0.0108(6) 0.0088(5) 0.0100(6)
C9 0.0259(6) 0.0341(7) 0.0190(6) 0.0032(5) 0.0057(5) 0.0149(5)
C10 0.0325(7) 0.0587(10) 0.0241(8) 0.0044(7) -0.0005(6) 0.0229(7)
C11 0.0257(7) 0.0528(10) 0.0301(8) -0.0047(7) -0.0044(6) 0.0118(7)
C12 0.0236(6) 0.0393(8) 0.0296(8) 0.0003(6) 0.0009(6) 0.0074(6)
C13 0.0209(6) 0.0300(7) 0.0225(7) -0.0010(5) 0.0039(5) 0.0092(5)
C14 0.0237(6) 0.0375(8) 0.0264(7) 0.0084(6) 0.0044(5) 0.0119(6)
C15 0.0516(9) 0.0524(10) 0.0256(8) 0.0069(7) 0.0009(7) 0.0247(8)
C16 0.0390(9) 0.0652(11) 0.0520(10) 0.0381(8) 0.0132(7) 0.0148(8)
C17 0.0430(8) 0.0429(9) 0.0411(9) 0.0124(7) 0.0126(7) 0.0237(7)
C18 0.0509(9) 0.0610(11) 0.0379(9) 0.0242(8) 0.0101(7) 0.0271(8)
C19 0.0317(7) 0.0255(7) 0.0366(8) -0.0020(6) 0.0120(6) 0.0063(6)
C20 0.0288(7) 0.0402(8) 0.0423(9) 0.0058(7) 0.0090(6) 0.0184(6)
C21 0.0373(7) 0.0406(8) 0.0279(7) 0.0031(6) 0.0141(6) 0.0081(7)
C22 0.0214(6) 0.0429(9) 0.0478(9) 0.0098(7) 0.0095(6) 0.0043(6)
C23 0.0290(7) 0.0393(8) 0.0505(9) 0.0211(7) 0.0096(7) 0.0053(6)
C24 0.0355(8) 0.0290(8) 0.0616(11) 0.0004(8) 0.0085(8) -0.0003(7)
C25 0.0388(8) 0.0310(8) 0.0505(10) 0.0049(7) 0.0092(7) 0.0178(6)
C26 0.0348(8) 0.0479(10) 0.0385(9) -0.0165(8) 0.0012(7) 0.0110(7)
C27 0.0284(7) 0.0445(9) 0.0366(8) 0.0018(7) 0.0127(6) 0.0142(6)
C28 0.0321(8) 0.0662(12) 0.0513(11) 0.0190(9) 0.0043(8) 0.0117(8)

loop_
_atom_type_symbol
_atom_type_description
_atom_type_scat_dispersion_real
_atom_type_scat_dispersion_imag
_atom_type_scat_source
C C 0.0033 0.0016 'International Tables Vol C Tables 4.2.6.8 and 6.1.1.4'
H H 0.0000 0.0000 'International Tables Vol C Tables 4.2.6.8 and 6.1.1.4'
F F 0.0171 0.0103 'International Tables Vol C Tables 4.2.6.8 and 6.1.1.4'
Fe Fe 0.3463 0.8444 'International Tables Vol C Tables 4.2.6.8 and 6.1.1.4'
N N 0.0061 0.0033 'International Tables Vol C Tables 4.2.6.8 and 6.1.1.4'
O O 0.0106 0.0060 'International Tables Vol C Tables 4.2.6.8 and 6.1.1.4'
P P 0.1023 0.0942 'International Tables Vol C Tables 4.2.6.8 and 6.1.1.4'
S S 0.1246 0.1234 'International Tables Vol C Tables 4.2.6.8 and 6.1.1.4'

loop_
_geom_angle_atom_site_label_1
_geom_angle_atom_site_label_2
_geom_angle_atom_site_label_3
_geom_angle
_geom_angle_site_symmetry_1
_geom_angle_site_symmetry_3
_geom_angle_publ_flag
N1 Fe1 C13 81.82(5) . . ?
N1 Fe1 C1 80.24(5) . . ?
C13 Fe1 C1 161.95(6) . . ?
N1 Fe1 P1 86.52(4) . . ?
C13 Fe1 P1 93.52(4) . . ?
C1 Fe1 P1 87.35(4) . . ?
N1 Fe1 P3 89.95(4) . . ?
C13 Fe1 P3 93.33(4) . . ?
C1 Fe1 P3 84.72(4) . . ?
P1 Fe1 P3 171.773(14) . . ?
N1 Fe1 P2 175.30(4) . . ?
C13 Fe1 P2 94.88(4) . . ?
C1 Fe1 P2 103.14(4) . . ?
P1 Fe1 P2 90.354(16) . . ?
P3 Fe1 P2 93.603(16) . . ?
C21 P1 C19 97.80(7) . . ?
C21 P1 C20 102.95(8) . . ?
C19 P1 C20 98.49(7) . . ?
C21 P1 Fe1 119.68(6) . . ?
C19 P1 Fe1 116.82(5) . . ?
C20 P1 Fe1 117.36(5) . . ?
C23 P2 C24 97.21(8) . . ?
C23 P2 C22 97.73(8) . . ?
C24 P2 C22 96.24(8) . . ?
C23 P2 Fe1 121.32(5) . . ?
C24 P2 Fe1 120.55(7) . . ?
C22 P2 Fe1 118.36(6) . . ?
C27 P3 C26 98.30(8) . . ?
C27 P3 C25 99.30(8) . . ?
C26 P3 C25 103.03(8) . . ?
C27 P3 Fe1 115.38(6) . . ?
C26 P3 Fe1 118.87(6) . . ?
C25 P3 Fe1 118.42(6) . . ?
O2 S1 O1 114.96(9) . . ?
O2 S1 O3 115.93(9) . . ?
O1 S1 O3 113.36(9) . . ?
O2 S1 C28 103.67(9) . . ?
O1 S1 C28 102.59(9) . . ?
O3 S1 C28 104.11(8) . . ?
C7 N1 C8 120.27(12) . . ?
C7 N1 Fe1 119.55(10) . . ?
C8 N1 Fe1 120.10(8) . . ?
C9 N2 C10 120.62(14) . . ?
C9 N2 C18 120.08(13) . . ?
C10 N2 C18 119.29(13) . . ?
C2 C1 C6 113.77(11) . . ?
C2 C1 Fe1 134.83(9) . . ?
C6 C1 Fe1 111.29(9) . . ?
C3 C2 C1 124.62(12) . . ?
C2 C3 C4 118.13(13) . . ?
C2 C3 C14 122.70(12) . . ?
C4 C3 C14 119.08(11) . . ?
C5 C4 C3 120.31(11) . . ?
C4 C5 C6 120.20(12) . . ?
C5 C6 C1 122.94(13) . . ?
C5 C6 C7 123.03(12) . . ?
C1 C6 C7 114.02(11) . . ?
N1 C7 C6 114.89(12) . . ?
N1 C8 C9 106.15(12) . . ?
N2 C9 C13 124.02(12) . . ?
N2 C9 C8 117.59(13) . . ?
C13 C9 C8 118.39(12) . . ?
C11 C10 N2 119.45(15) . . ?
C10 C11 C12 119.95(14) . . ?
C11 C12 C13 123.16(16) . . ?
C9 C13 C12 112.61(13) . . ?
C9 C13 Fe1 113.23(9) . . ?
C12 C13 Fe1 134.15(12) . . ?
C3 C14 C16 112.34(12) . . ?
C3 C14 C17 108.28(13) . . ?
C16 C14 C17 109.06(14) . . ?
C3 C14 C15 111.40(13) . . ?
C16 C14 C15 106.98(14) . . ?
C17 C14 C15 108.70(12) . . ?
F1 C28 F2 106.35(17) . . ?
F1 C28 F3 108.39(19) . . ?
F2 C28 F3 106.92(17) . . ?
F1 C28 S1 112.43(14) . . ?
F2 C28 S1 111.35(14) . . ?
F3 C28 S1 111.12(13) . . ?

loop_
_geom_bond_atom_site_label_1
_geom_bond_atom_site_label_2
_geom_bond_distance
_geom_bond_site_symmetry_2
_geom_bond_publ_flag
Fe1 N1 1.9347(11) . ?
Fe1 C13 1.9940(13) . ?
Fe1 C1 2.0287(12) . ?
Fe1 P1 2.2407(4) . ?
Fe1 P3 2.2424(4) . ?
Fe1 P2 2.2470(4) . ?
P1 C21 1.8254(16) . ?
P1 C19 1.8257(14) . ?
P1 C20 1.8334(15) . ?
P2 C23 1.8351(17) . ?
P2 C24 1.8406(16) . ?
P2 C22 1.8479(16) . ?
P3 C27 1.8268(16) . ?
P3 C26 1.8343(15) . ?
P3 C25 1.8305(17) . ?
S1 O2 1.4222(13) . ?
S1 O1 1.4307(14) . ?
S1 O3 1.4301(13) . ?
S1 C28 1.8152(18) . ?
F1 C28 1.304(3) . ?
F2 C28 1.316(2) . ?
F3 C28 1.328(2) . ?
N1 C7 1.2885(15) . ?
N1 C8 1.4567(18) . ?
N2 C9 1.3566(18) . ?
N2 C10 1.3607(19) . ?
N2 C18 1.472(2) . ?
C1 C2 1.409(2) . ?
C1 C6 1.4238(18) . ?
C2 C3 1.4006(17) . ?
C3 C4 1.403(2) . ?
C3 C14 1.525(2) . ?
C4 C5 1.370(2) . ?
C5 C6 1.4006(17) . ?
C6 C7 1.4296(19) . ?
C8 C9 1.4958(19) . ?
C9 C13 1.403(2) . ?
C10 C11 1.352(3) . ?
C11 C12 1.385(2) . ?
C12 C13 1.4144(18) . ?
C14 C16 1.528(2) . ?
C14 C17 1.535(2) . ?
C14 C15 1.538(2) . ?
